data_1563206
loop_
_publ_author_name
'chen, Herong'
'Zhou, Zhijun'
'Kong, Wangqing'

_publ_section_title
;
 Allylic Alcohol Synthesis by Ni-Catalyzed Direct and Selective Coupling
 of Alkynes and Methanol
;
_journal_name_full 'Chemical Science'
_journal_paper_doi 10.1039/D1SC02625A
_journal_year 2021
_chemical_formula_moiety 'C16 H18 O3'
_chemical_formula_sum 'C16 H18 O3'
_chemical_formula_weight 258.30
_space_group_crystal_system monoclinic
_space_group_IT_number 14
_space_group_name_Hall '-P 2ybc'
_space_group_name_H-M_alt 'P 1 21/c 1'
_atom_sites_solution_hydrogens geom
_atom_sites_solution_primary dual
_audit_creation_date 2019-05-23
_audit_creation_method
; 
Olex2 1.2 
(compiled 2018.05.29 svn.r3508 for OlexSys, GUI svn.r5506) 
;
_audit_update_record
;
2021-01-23 deposited with the CCDC.	2021-06-07 downloaded from the CCDC.
;
_cell_angle_alpha 90
_cell_angle_beta 95.989(2)
_cell_angle_gamma 90
_cell_formula_units_Z 4
_cell_length_a 8.8774(4)
_cell_length_b 11.4152(4)
_cell_length_c 13.2381(5)
_cell_measurement_reflns_used 4198
_cell_measurement_temperature 296(2)
_cell_measurement_theta_max 69.40
_cell_measurement_theta_min 5.01
_cell_volume 1334.19(9)
_computing_cell_refinement 'SAINT v7.68A (Bruker, 2009)'
_computing_data_collection 'Bruker APEX2'
_computing_data_reduction 'SAINT v7.68A (Bruker, 2009)'
_computing_molecular_graphics 'Olex2 (Dolomanov et al., 2009)'
_computing_publication_material 'Olex2 (Dolomanov et al., 2009)'
_computing_structure_refinement 'XL (Sheldrick, 2008)'
_computing_structure_solution 'XM (Sheldrick, 2008)'
_diffrn_ambient_temperature 296(2)
_diffrn_measured_fraction_theta_full 0.955
_diffrn_measured_fraction_theta_max 0.955
_diffrn_measurement_device_type 'Bruker APEX-II CCD'
_diffrn_measurement_method '\f and \w scans'
_diffrn_radiation_monochromator graphite
_diffrn_radiation_type CuK\a
_diffrn_radiation_wavelength 1.54178
_diffrn_reflns_av_R_equivalents 0.0279
_diffrn_reflns_av_unetI/netI 0.0235
_diffrn_reflns_Laue_measured_fraction_full 0.955
_diffrn_reflns_Laue_measured_fraction_max 0.955
_diffrn_reflns_limit_h_max 9
_diffrn_reflns_limit_h_min -8
_diffrn_reflns_limit_k_max 13
_diffrn_reflns_limit_k_min -13
_diffrn_reflns_limit_l_max 15
_diffrn_reflns_limit_l_min -13
_diffrn_reflns_number 7918
_diffrn_reflns_point_group_measured_fraction_full 0.955
_diffrn_reflns_point_group_measured_fraction_max 0.955
_diffrn_reflns_theta_full 64.990
_diffrn_reflns_theta_max 64.990
_diffrn_reflns_theta_min 5.009
_diffrn_standards_number 0
_exptl_absorpt_coefficient_mu 0.708
_exptl_absorpt_correction_T_max 0.7533
_exptl_absorpt_correction_T_min 0.6584
_exptl_absorpt_correction_type multi-scan
_exptl_crystal_colour colourless
_exptl_crystal_colour_primary colourless
_exptl_crystal_density_diffrn 1.286
_exptl_crystal_description block
_exptl_crystal_F_000 552
_exptl_crystal_size_max 0.12
_exptl_crystal_size_mid 0.12
_exptl_crystal_size_min 0.1
_refine_diff_density_max 0.193
_refine_diff_density_min -0.126
_refine_diff_density_rms 0.027
_refine_ls_extinction_coef 0.0102(6)
_refine_ls_extinction_expression Fc^*^=kFc[1+0.001xFc^2^\l^3^/sin(2\q)]^-1/4^
_refine_ls_extinction_method 'SHELXL-2014/7 (Sheldrick 2014'
_refine_ls_goodness_of_fit_ref 1.037
_refine_ls_hydrogen_treatment constr
_refine_ls_matrix_type full
_refine_ls_number_parameters 175
_refine_ls_number_reflns 2166
_refine_ls_number_restraints 0
_refine_ls_restrained_S_all 1.037
_refine_ls_R_factor_all 0.0372
_refine_ls_R_factor_gt 0.0329
_refine_ls_shift/su_max 0.000
_refine_ls_shift/su_mean 0.000
_refine_ls_structure_factor_coef Fsqd
_refine_ls_weighting_details 'w=1/[\s^2^(Fo^2^)+(0.0424P)^2^+0.2820P] where P=(Fo^2^+2Fc^2^)/3'
_refine_ls_weighting_scheme calc
_refine_ls_wR_factor_gt 0.0869
_refine_ls_wR_factor_ref 0.0901
_reflns_Friedel_coverage 0.000
_reflns_number_gt 1919
_reflns_number_total 2166
_reflns_threshold_expression 'I > 2\s(I)'
_cod_data_source_file d1sc02625a2.cif
_cod_data_source_block cu_190522c_0m
_cod_database_code 1563206
_shelx_shelxl_version_number 2014/7
_shelx_space_group_comment
; 
The symmetry employed for this shelxl refinement is uniquely defined 
by the following loop, which should always be used as a source of 
symmetry information in preference to the above space-group names. 
They are only intended as comments. 
;
_shelx_estimated_absorpt_t_max 0.933
_shelx_estimated_absorpt_t_min 0.920
_olex2_refinement_description
; 
1. Fixed Uiso 
 At 1.2 times of: 
  All C(H) groups, All C(H,H) groups 
 At 1.5 times of: 
  All C(H,H,H) groups, All O(H) groups 
2.a Secondary CH2 refined with riding coordinates: 
 C9(H9A,H9B), C12(H12A,H12B), C13(H13A,H13B), C14(H14A,H14B) 
2.b Aromatic/amide H refined with riding coordinates: 
 C2(H2A), C3(H3), C4(H4), C5(H5), C6(H6), C7(H7) 
2.c Idealised Me refined as rotating group: 
 C16(H16A,H16B,H16C) 
2.d Idealised tetrahedral OH refined as rotating group: 
 O2(H2) 
;
_olex2_submission_special_instructions 'No special instructions were received'

loop_
_space_group_symop_operation_xyz
'x, y, z'
'-x, y+1/2, -z+1/2'
'-x, -y, -z'
'x, -y-1/2, z-1/2'

loop_
_atom_site_label
_atom_site_type_symbol
_atom_site_fract_x
_atom_site_fract_y
_atom_site_fract_z
_atom_site_U_iso_or_equiv
_atom_site_adp_type
_atom_site_occupancy
_atom_site_site_symmetry_order
_atom_site_calc_flag
_atom_site_refinement_flags_posn
_atom_site_refinement_flags_adp
_atom_site_refinement_flags_occupancy
_atom_site_disorder_assembly
_atom_site_disorder_group
C1 C 0.37792(16) 0.68748(12) 0.07660(11) 0.0421(3) Uani 1 1 d . . . . .
C2 C 0.26852(16) 0.76102(12) 0.11009(11) 0.0452(4) Uani 1 1 d . . . . .
H2A H 0.2243 0.7418 0.1686 0.054 Uiso 1 1 calc R . . . .
C3 C 0.22452(18) 0.86204(12) 0.05788(12) 0.0504(4) Uani 1 1 d . . . . .
H3 H 0.1520 0.9105 0.0820 0.060 Uiso 1 1 calc R . . . .
C4 C 0.28692(19) 0.89172(14) -0.02956(13) 0.0561(4) Uani 1 1 d . . . . .
H4 H 0.2564 0.9596 -0.0648 0.067 Uiso 1 1 calc R . . . .
C5 C 0.3955(2) 0.81962(15) -0.06443(13) 0.0607(4) Uani 1 1 d . . . . .
H5 H 0.4378 0.8387 -0.1237 0.073 Uiso 1 1 calc R . . . .
C6 C 0.44108(17) 0.71941(14) -0.01153(12) 0.0533(4) Uani 1 1 d . . . . .
H6 H 0.5154 0.6723 -0.0351 0.064 Uiso 1 1 calc R . . . .
C7 C 0.43165(16) 0.58233(12) 0.13435(11) 0.0453(3) Uani 1 1 d . . . . .
H7 H 0.5356 0.5693 0.1410 0.054 Uiso 1 1 calc R . . . .
C8 C 0.34814(15) 0.50420(11) 0.17786(10) 0.0392(3) Uani 1 1 d . . . . .
C9 C 0.17848(14) 0.50035(11) 0.16628(9) 0.0368(3) Uani 1 1 d . . . . .
H9A H 0.1407 0.5463 0.1074 0.044 Uiso 1 1 calc R . . . .
H9B H 0.1415 0.5359 0.2255 0.044 Uiso 1 1 calc R . . . .
C10 C 0.11627(15) 0.37574(11) 0.15394(9) 0.0350(3) Uani 1 1 d . . . . .
C11 C 0.19727(17) 0.28930(12) 0.23079(10) 0.0414(3) Uani 1 1 d . . . . .
C12 C 0.42070(18) 0.41072(12) 0.24643(11) 0.0496(4) Uani 1 1 d . . . . .
H12A H 0.5282 0.4078 0.2389 0.060 Uiso 1 1 calc R . . . .
H12B H 0.4095 0.4311 0.3164 0.060 Uiso 1 1 calc R . . . .
C13 C 0.15723(18) 0.16841(12) 0.18763(11) 0.0488(4) Uani 1 1 d . . . . .
H13A H 0.0570 0.1447 0.2026 0.059 Uiso 1 1 calc R . . . .
H13B H 0.2304 0.1103 0.2147 0.059 Uiso 1 1 calc R . . . .
C14 C 0.16255(18) 0.18475(12) 0.07366(11) 0.0453(4) Uani 1 1 d . . . . .
H14A H 0.2580 0.1567 0.0532 0.054 Uiso 1 1 calc R . . . .
H14B H 0.0804 0.1425 0.0356 0.054 Uiso 1 1 calc R . . . .
C15 C 0.14626(15) 0.31539(11) 0.05562(9) 0.0357(3) Uani 1 1 d . . . . .
C16 C -0.05618(16) 0.37646(13) 0.15702(12) 0.0495(4) Uani 1 1 d . . . . .
H16A H -0.1012 0.4328 0.1092 0.074 Uiso 1 1 calc GR . . . .
H16B H -0.0790 0.3969 0.2241 0.074 Uiso 1 1 calc GR . . . .
H16C H -0.0961 0.3001 0.1397 0.074 Uiso 1 1 calc GR . . . .
O1 O 0.35612(11) 0.29713(8) 0.22509(7) 0.0449(3) Uani 1 1 d . . . . .
O2 O 0.15853(15) 0.31307(10) 0.32814(7) 0.0628(3) Uani 1 1 d . . . . .
H2 H 0.1727 0.2544 0.3637 0.094 Uiso 1 1 calc GR . . . .
O3 O 0.15508(12) 0.36371(9) -0.02488(7) 0.0500(3) Uani 1 1 d . . . . .

loop_
_atom_site_aniso_label
_atom_site_aniso_U_11
_atom_site_aniso_U_22
_atom_site_aniso_U_33
_atom_site_aniso_U_23
_atom_site_aniso_U_13
_atom_site_aniso_U_12
C1 0.0395(8) 0.0363(7) 0.0498(8) -0.0038(6) 0.0018(6) -0.0076(5)
C2 0.0539(9) 0.0370(7) 0.0456(8) -0.0051(6) 0.0101(6) -0.0061(6)
C3 0.0561(10) 0.0375(8) 0.0577(9) -0.0048(6) 0.0067(7) 0.0007(6)
C4 0.0648(11) 0.0433(8) 0.0599(10) 0.0085(7) 0.0047(7) -0.0016(7)
C5 0.0663(12) 0.0582(10) 0.0602(10) 0.0119(8) 0.0190(8) -0.0055(8)
C6 0.0456(9) 0.0519(9) 0.0646(10) 0.0016(7) 0.0167(7) -0.0017(7)
C7 0.0384(8) 0.0419(8) 0.0541(9) -0.0037(6) -0.0013(6) -0.0020(6)
C8 0.0446(8) 0.0347(7) 0.0370(7) -0.0064(5) -0.0025(5) 0.0023(5)
C9 0.0462(8) 0.0313(7) 0.0334(7) -0.0005(5) 0.0067(5) 0.0044(5)
C10 0.0419(8) 0.0328(7) 0.0314(6) 0.0027(5) 0.0088(5) 0.0021(5)
C11 0.0576(9) 0.0385(7) 0.0291(7) 0.0053(5) 0.0098(6) 0.0045(6)
C12 0.0561(10) 0.0425(8) 0.0469(8) -0.0014(6) -0.0103(6) 0.0024(6)
C13 0.0630(10) 0.0338(7) 0.0506(9) 0.0094(6) 0.0099(7) 0.0003(6)
C14 0.0567(9) 0.0339(7) 0.0449(8) -0.0038(6) 0.0028(6) -0.0009(6)
C15 0.0387(8) 0.0361(7) 0.0320(7) 0.0002(5) 0.0024(5) -0.0003(5)
C16 0.0476(9) 0.0443(8) 0.0594(9) 0.0057(6) 0.0179(7) 0.0004(6)
O1 0.0540(7) 0.0364(5) 0.0424(5) 0.0026(4) -0.0037(4) 0.0076(4)
O2 0.1047(10) 0.0551(7) 0.0319(6) 0.0097(4) 0.0224(5) 0.0132(6)
O3 0.0750(8) 0.0459(6) 0.0298(5) 0.0021(4) 0.0083(4) 0.0030(5)

loop_
_atom_type_symbol
_atom_type_description
_atom_type_scat_dispersion_real
_atom_type_scat_dispersion_imag
_atom_type_scat_source
C C 0.0181 0.0091 'International Tables Vol C Tables 4.2.6.8 and 6.1.1.4'
H H 0.0000 0.0000 'International Tables Vol C Tables 4.2.6.8 and 6.1.1.4'
O O 0.0492 0.0322 'International Tables Vol C Tables 4.2.6.8 and 6.1.1.4'

loop_
_geom_angle_atom_site_label_1
_geom_angle_atom_site_label_2
_geom_angle_atom_site_label_3
_geom_angle
_geom_angle_site_symmetry_1
_geom_angle_site_symmetry_3
_geom_angle_publ_flag
C2 C1 C6 117.65(13) . . ?
C2 C1 C7 121.65(13) . . ?
C6 C1 C7 120.64(13) . . ?
C1 C2 H2A 119.5 . . ?
C3 C2 C1 121.02(14) . . ?
C3 C2 H2A 119.5 . . ?
C2 C3 H3 119.7 . . ?
C4 C3 C2 120.61(15) . . ?
C4 C3 H3 119.7 . . ?
C3 C4 H4 120.3 . . ?
C3 C4 C5 119.33(15) . . ?
C5 C4 H4 120.3 . . ?
C4 C5 H5 119.9 . . ?
C6 C5 C4 120.13(15) . . ?
C6 C5 H5 119.9 . . ?
C1 C6 H6 119.4 . . ?
C5 C6 C1 121.26(15) . . ?
C5 C6 H6 119.4 . . ?
C1 C7 H7 116.4 . . ?
C8 C7 C1 127.29(13) . . ?
C8 C7 H7 116.4 . . ?
C7 C8 C9 125.14(12) . . ?
C7 C8 C12 121.02(13) . . ?
C9 C8 C12 113.83(12) . . ?
C8 C9 H9A 109.0 . . ?
C8 C9 H9B 109.0 . . ?
C8 C9 C10 112.73(10) . . ?
H9A C9 H9B 107.8 . . ?
C10 C9 H9A 109.0 . . ?
C10 C9 H9B 109.0 . . ?
C9 C10 C11 112.77(11) . . ?
C9 C10 C16 110.01(10) . . ?
C15 C10 C9 114.80(10) . . ?
C15 C10 C11 99.42(10) . . ?
C15 C10 C16 106.81(11) . . ?
C16 C10 C11 112.57(11) . . ?
C13 C11 C10 104.97(11) . . ?
O1 C11 C10 108.76(10) . . ?
O1 C11 C13 103.36(11) . . ?
O2 C11 C10 110.03(11) . . ?
O2 C11 C13 116.94(12) . . ?
O2 C11 O1 112.22(11) . . ?
C8 C12 H12A 109.1 . . ?
C8 C12 H12B 109.1 . . ?
H12A C12 H12B 107.8 . . ?
O1 C12 C8 112.70(11) . . ?
O1 C12 H12A 109.1 . . ?
O1 C12 H12B 109.1 . . ?
C11 C13 H13A 111.1 . . ?
C11 C13 H13B 111.1 . . ?
C11 C13 C14 103.32(10) . . ?
H13A C13 H13B 109.1 . . ?
C14 C13 H13A 111.1 . . ?
C14 C13 H13B 111.1 . . ?
C13 C14 H14A 110.7 . . ?
C13 C14 H14B 110.7 . . ?
H14A C14 H14B 108.8 . . ?
C15 C14 C13 105.31(11) . . ?
C15 C14 H14A 110.7 . . ?
C15 C14 H14B 110.7 . . ?
C14 C15 C10 109.48(10) . . ?
O3 C15 C10 125.50(11) . . ?
O3 C15 C14 125.02(12) . . ?
C10 C16 H16A 109.5 . . ?
C10 C16 H16B 109.5 . . ?
C10 C16 H16C 109.5 . . ?
H16A C16 H16B 109.5 . . ?
H16A C16 H16C 109.5 . . ?
H16B C16 H16C 109.5 . . ?
C11 O1 C12 115.12(11) . . ?
C11 O2 H2 109.5 . . ?

loop_
_geom_bond_atom_site_label_1
_geom_bond_atom_site_label_2
_geom_bond_distance
_geom_bond_site_symmetry_2
_geom_bond_publ_flag
C1 C2 1.391(2) . ?
C1 C6 1.395(2) . ?
C1 C7 1.475(2) . ?
C2 H2A 0.9300 . ?
C2 C3 1.380(2) . ?
C3 H3 0.9300 . ?
C3 C4 1.377(2) . ?
C4 H4 0.9300 . ?
C4 C5 1.383(2) . ?
C5 H5 0.9300 . ?
C5 C6 1.380(2) . ?
C6 H6 0.9300 . ?
C7 H7 0.9300 . ?
C7 C8 1.3288(19) . ?
C8 C9 1.4986(19) . ?
C8 C12 1.5019(19) . ?
C9 H9A 0.9700 . ?
C9 H9B 0.9700 . ?
C9 C10 1.5284(17) . ?
C10 C11 1.5405(18) . ?
C10 C15 1.5206(17) . ?
C10 C16 1.5357(19) . ?
C11 C13 1.522(2) . ?
C11 O1 1.4228(17) . ?
C11 O2 1.3947(16) . ?
C12 H12A 0.9700 . ?
C12 H12B 0.9700 . ?
C12 O1 1.4339(17) . ?
C13 H13A 0.9700 . ?
C13 H13B 0.9700 . ?
C13 C14 1.526(2) . ?
C14 H14A 0.9700 . ?
C14 H14B 0.9700 . ?
C14 C15 1.5148(18) . ?
C15 O3 1.2097(15) . ?
C16 H16A 0.9600 . ?
C16 H16B 0.9600 . ?
C16 H16C 0.9600 . ?
O2 H2 0.8200 . ?

loop_
_geom_hbond_atom_site_label_D
_geom_hbond_atom_site_label_H
_geom_hbond_atom_site_label_A
_geom_hbond_distance_DH
_geom_hbond_distance_HA
_geom_hbond_distance_DA
_geom_hbond_angle_DHA
_geom_hbond_site_symmetry_A
O2 H2 O3 0.82 2.02 2.8055(14) 161.1 4_566

loop_
_geom_torsion_atom_site_label_1
_geom_torsion_atom_site_label_2
_geom_torsion_atom_site_label_3
_geom_torsion_atom_site_label_4
_geom_torsion
_geom_torsion_site_symmetry_1
_geom_torsion_site_symmetry_2
_geom_torsion_site_symmetry_3
_geom_torsion_site_symmetry_4
_geom_torsion_publ_flag
C1 C2 C3 C4 0.8(2) . . . . ?
C1 C7 C8 C9 7.6(2) . . . . ?
C1 C7 C8 C12 -171.39(13) . . . . ?
C2 C1 C6 C5 -0.8(2) . . . . ?
C2 C1 C7 C8 43.6(2) . . . . ?
C2 C3 C4 C5 -0.5(2) . . . . ?
C3 C4 C5 C6 -0.4(3) . . . . ?
C4 C5 C6 C1 1.0(3) . . . . ?
C6 C1 C2 C3 -0.1(2) . . . . ?
C6 C1 C7 C8 -139.49(16) . . . . ?
C7 C1 C2 C3 176.90(12) . . . . ?
C7 C1 C6 C5 -177.83(14) . . . . ?
C7 C8 C9 C10 138.81(13) . . . . ?
C7 C8 C12 O1 -134.31(14) . . . . ?
C8 C9 C10 C11 45.77(14) . . . . ?
C8 C9 C10 C15 -67.16(14) . . . . ?
C8 C9 C10 C16 172.35(11) . . . . ?
C8 C12 O1 C11 -57.23(16) . . . . ?
C9 C8 C12 O1 46.62(17) . . . . ?
C9 C10 C11 C13 -163.01(11) . . . . ?
C9 C10 C11 O1 -52.93(14) . . . . ?
C9 C10 C11 O2 70.36(15) . . . . ?
C9 C10 C15 C14 148.79(12) . . . . ?
C9 C10 C15 O3 -31.56(18) . . . . ?
C10 C11 C13 C14 39.02(14) . . . . ?
C10 C11 O1 C12 59.42(13) . . . . ?
C11 C10 C15 C14 28.20(14) . . . . ?
C11 C10 C15 O3 -152.15(13) . . . . ?
C11 C13 C14 C15 -20.39(15) . . . . ?
C12 C8 C9 C10 -42.16(15) . . . . ?
C13 C11 O1 C12 170.59(10) . . . . ?
C13 C14 C15 C10 -5.40(16) . . . . ?
C13 C14 C15 O3 174.95(13) . . . . ?
C15 C10 C11 C13 -40.95(13) . . . . ?
C15 C10 C11 O1 69.14(12) . . . . ?
C15 C10 C11 O2 -167.57(11) . . . . ?
C16 C10 C11 C13 71.79(14) . . . . ?
C16 C10 C11 O1 -178.13(10) . . . . ?
C16 C10 C11 O2 -54.84(15) . . . . ?
C16 C10 C15 C14 -88.97(13) . . . . ?
C16 C10 C15 O3 90.69(15) . . . . ?
O1 C11 C13 C14 -74.91(12) . . . . ?
O2 C11 C13 C14 161.27(12) . . . . ?
O2 C11 O1 C12 -62.55(14) . . . . ?
